data_7212047
loop_
_publ_author_name
'Liu, Qing-Xiang'
'Yang, Xiao-Qiong'
'Zhao, Xiao-Jun'
'Ge, Shu-Sheng'
'Liu, Shu-Wen'
'Zang, Yan'
'Song, Hai-bin'
'Guo, Jian-Hua'
'Wang, Xiu-Guang'

_publ_section_title
;
 Macrocyclic dinuclear silver(i) complexes based on bis(N-heterocyclic
 carbene) ligands: synthesis and structural studies
;
_journal_issue 7
_journal_name_full CrystEngComm
_journal_page_first 2245
_journal_paper_doi 10.1039/b919007d
_journal_volume 12
_journal_year 2010
_chemical_formula_sum 'C23 H24 Ag F6 N4 P'
_chemical_formula_weight 609.30
_chemical_name_systematic
;
?
;
_space_group_IT_number 14
_symmetry_cell_setting monoclinic
_symmetry_space_group_name_Hall '-P 2yn'
_symmetry_space_group_name_H-M 'P 1 21/n 1'
_atom_sites_solution_hydrogens geom
_atom_sites_solution_primary direct
_atom_sites_solution_secondary difmap
_audit_creation_method SHELXL-97
_cell_angle_alpha 90.00
_cell_angle_beta 92.69(3)
_cell_angle_gamma 90.00
_cell_formula_units_Z 4
_cell_length_a 11.245(2)
_cell_length_b 10.293(2)
_cell_length_c 20.831(4)
_cell_measurement_reflns_used 5227
_cell_measurement_temperature 293(2)
_cell_measurement_theta_max 27.900
_cell_measurement_theta_min 1.813
_cell_volume 2408.4(8)
_computing_cell_refinement 'Bruker XSCANS'
_computing_data_collection 'Bruker XSCANS'
_computing_data_reduction 'Bruker SHELXTL'
_computing_molecular_graphics 'Bruker SHELXTL'
_computing_publication_material 'Bruker SHELXTL'
_computing_structure_refinement 'SHELXL-97 (Sheldrick, 1997)'
_computing_structure_solution 'SHELXS-97 (Sheldrick, 1990)'
_diffrn_ambient_temperature 293(2)
_diffrn_measured_fraction_theta_full 0.997
_diffrn_measured_fraction_theta_max 0.997
_diffrn_measurement_device_type 'Bruker P4'
_diffrn_measurement_method '\w scans'
_diffrn_radiation_monochromator graphite
_diffrn_radiation_source 'fine-focus sealed tube'
_diffrn_radiation_type MoK\a
_diffrn_radiation_wavelength 0.71073
_diffrn_reflns_av_R_equivalents 0.0406
_diffrn_reflns_av_sigmaI/netI 0.0317
_diffrn_reflns_limit_h_max 13
_diffrn_reflns_limit_h_min -13
_diffrn_reflns_limit_k_max 12
_diffrn_reflns_limit_k_min -12
_diffrn_reflns_limit_l_max 24
_diffrn_reflns_limit_l_min -24
_diffrn_reflns_number 17733
_diffrn_reflns_theta_full 25.02
_diffrn_reflns_theta_max 25.02
_diffrn_reflns_theta_min 1.96
_diffrn_standards_decay_% 0
_diffrn_standards_interval_count 0
_diffrn_standards_interval_time 0
_diffrn_standards_number 0
_exptl_absorpt_coefficient_mu 0.969
_exptl_absorpt_correction_T_max 0.9441
_exptl_absorpt_correction_T_min 0.911
_exptl_absorpt_correction_type multi-scan
_exptl_absorpt_process_details crystalclear
_exptl_crystal_colour colorless
_exptl_crystal_density_diffrn 1.680
_exptl_crystal_density_meas ?
_exptl_crystal_density_method 'not measured'
_exptl_crystal_description block
_exptl_crystal_F_000 1224
_exptl_crystal_size_max 0.10
_exptl_crystal_size_mid 0.08
_exptl_crystal_size_min 0.06
_refine_diff_density_max 0.612
_refine_diff_density_min -0.458
_refine_diff_density_rms 0.071
_refine_ls_extinction_method none
_refine_ls_goodness_of_fit_ref 1.052
_refine_ls_hydrogen_treatment constr
_refine_ls_matrix_type full
_refine_ls_number_parameters 316
_refine_ls_number_reflns 4244
_refine_ls_number_restraints 0
_refine_ls_restrained_S_all 1.052
_refine_ls_R_factor_all 0.0325
_refine_ls_R_factor_gt 0.0280
_refine_ls_shift/su_max 0.001
_refine_ls_shift/su_mean 0.000
_refine_ls_structure_factor_coef Fsqd
_refine_ls_weighting_details 'calc w=1/[\s^2^(Fo^2^)+(0.0333P)^2^+1.5792P] where P=(Fo^2^+2Fc^2^)/3'
_refine_ls_weighting_scheme calc
_refine_ls_wR_factor_gt 0.0653
_refine_ls_wR_factor_ref 0.0678
_reflns_number_gt 3780
_reflns_number_total 4256
_reflns_threshold_expression >2sigma(I)
_cod_data_source_file b919007d.txt
_cod_data_source_block r071105d
_cod_depositor_comments
;
The following automatic conversions were performed:

'_symmetry_cell_setting' value 'Monoclinic' changed to 'monoclinic'
according to /home/saulius/struct/CIF-dictionaries/cif_core.dic
dictionary named 'cif_core.dic' version 2.4.2 from
2011-04-26.

'_exptl_absorpt_correction_type' value 'MULTI-SCAN'
changed to 'multi-scan' according to
/home/saulius/struct/CIF-dictionaries/cif_core.dic dictionary named
'cif_core.dic' version 2.4.2 from 2011-04-26.

Automatic conversion script
Id: cif_fix_values 1891 2012-01-12 08:04:46Z andrius 

The following automatic conversions were performed:

'_exptl_crystal_density_meas' value 'none' was changed to '?' - the
value is perceived as not measured.

Automatic conversion script
Id: cif_fix_values 3008 2015-01-20 13:52:24Z robertas 
;
_cod_original_cell_volume 2408.5(8)
_cod_original_sg_symbol_H-M P2(1)/n
_cod_database_code 7212047

loop_
_symmetry_equiv_pos_as_xyz
'x, y, z'
'-x+1/2, y+1/2, -z+1/2'
'-x, -y, -z'
'x-1/2, -y-1/2, z-1/2'

loop_
_atom_site_label
_atom_site_type_symbol
_atom_site_fract_x
_atom_site_fract_y
_atom_site_fract_z
_atom_site_U_iso_or_equiv
_atom_site_adp_type
_atom_site_occupancy
_atom_site_symmetry_multiplicity
_atom_site_calc_flag
_atom_site_refinement_flags
Ag1 Ag 0.622286(16) -0.062615(17) 0.615435(9) 0.01753(8) Uani 1 1 d .
N1 N 0.87888(18) 0.0332(2) 0.59832(10) 0.0191(5) Uani 1 1 d .
N2 N 0.76182(18) 0.12863(19) 0.52954(10) 0.0178(5) Uani 1 1 d .
N3 N 0.53993(17) 0.30613(19) 0.37745(9) 0.0154(4) Uani 1 1 d .
N4 N 0.54775(18) 0.19469(19) 0.29109(10) 0.0168(4) Uani 1 1 d .
C1 C 1.0563(2) -0.2536(3) 0.64831(13) 0.0250(6) Uani 1 1 d .
H1 H 1.1076 -0.2124 0.6781 0.030 Uiso 1 1 calc R
C2 C 1.0813(2) -0.3792(3) 0.62807(14) 0.0289(7) Uani 1 1 d .
H2 H 1.1496 -0.4210 0.6443 0.035 Uiso 1 1 calc R
C3 C 1.0061(3) -0.4421(3) 0.58428(14) 0.0286(7) Uani 1 1 d .
H3 H 1.0223 -0.5268 0.5718 0.034 Uiso 1 1 calc R
C4 C 0.9058(2) -0.3783(3) 0.55888(13) 0.0262(6) Uani 1 1 d .
H4 H 0.8554 -0.4198 0.5287 0.031 Uiso 1 1 calc R
C5 C 0.8806(2) -0.2531(3) 0.57831(12) 0.0222(6) Uani 1 1 d .
H5 H 0.8136 -0.2109 0.5607 0.027 Uiso 1 1 calc R
C6 C 0.9543(2) -0.1893(2) 0.62395(12) 0.0196(5) Uani 1 1 d .
C7 C 0.9242(3) -0.0559(2) 0.64874(13) 0.0247(6) Uani 1 1 d .
H7A H 0.8648 -0.0646 0.6808 0.030 Uiso 1 1 calc R
H7B H 0.9950 -0.0183 0.6697 0.030 Uiso 1 1 calc R
C8 C 0.7623(2) 0.0443(2) 0.57912(12) 0.0161(5) Uani 1 1 d .
C9 C 0.8760(2) 0.1697(3) 0.51781(13) 0.0237(6) Uani 1 1 d .
H9 H 0.8975 0.2278 0.4861 0.028 Uiso 1 1 calc R
C10 C 0.9499(2) 0.1100(3) 0.56084(13) 0.0240(6) Uani 1 1 d .
H10 H 1.0323 0.1183 0.5648 0.029 Uiso 1 1 calc R
C11 C 0.6553(2) 0.1635(2) 0.48968(13) 0.0203(6) Uani 1 1 d .
H11A H 0.5869 0.1192 0.5061 0.024 Uiso 1 1 calc R
H11B H 0.6651 0.1334 0.4461 0.024 Uiso 1 1 calc R
C12 C 0.6313(2) 0.3092(2) 0.48836(12) 0.0201(6) Uani 1 1 d .
H12A H 0.7003 0.3542 0.4731 0.024 Uiso 1 1 calc R
H12B H 0.6184 0.3393 0.5316 0.024 Uiso 1 1 calc R
C13 C 0.5223(2) 0.3420(2) 0.44471(12) 0.0201(6) Uani 1 1 d .
H13A H 0.4536 0.2961 0.4597 0.024 Uiso 1 1 calc R
H13B H 0.5064 0.4344 0.4472 0.024 Uiso 1 1 calc R
C14 C 0.5011(2) 0.1935(2) 0.34994(12) 0.0162(5) Uani 1 1 d .
C15 C 0.6129(2) 0.3064(2) 0.28159(13) 0.0200(5) Uani 1 1 d .
H15 H 0.6522 0.3288 0.2449 0.024 Uiso 1 1 calc R
C16 C 0.6080(2) 0.3764(2) 0.33622(12) 0.0186(5) Uani 1 1 d .
H16 H 0.6437 0.4566 0.3445 0.022 Uiso 1 1 calc R
C17 C 0.5277(2) 0.0904(2) 0.24348(13) 0.0215(6) Uani 1 1 d .
H17A H 0.5528 0.0082 0.2625 0.026 Uiso 1 1 calc R
H17B H 0.5762 0.1066 0.2070 0.026 Uiso 1 1 calc R
C18 C 0.3987(2) 0.0803(2) 0.22024(12) 0.0187(5) Uani 1 1 d .
C19 C 0.3386(2) -0.0378(3) 0.22246(13) 0.0241(6) Uani 1 1 d .
H19 H 0.3774 -0.1108 0.2394 0.029 Uiso 1 1 calc R
C20 C 0.2208(3) -0.0472(3) 0.19941(14) 0.0280(6) Uani 1 1 d .
H20 H 0.1817 -0.1268 0.2002 0.034 Uiso 1 1 calc R
C21 C 0.1617(3) 0.0613(3) 0.17532(13) 0.0277(6) Uani 1 1 d .
H21 H 0.0825 0.0552 0.1607 0.033 Uiso 1 1 calc R
C22 C 0.2206(3) 0.1789(3) 0.17305(13) 0.0289(6) Uani 1 1 d .
H22 H 0.1811 0.2521 0.1568 0.035 Uiso 1 1 calc R
C23 C 0.3389(3) 0.1880(3) 0.19503(13) 0.0264(6) Uani 1 1 d .
H23 H 0.3784 0.2671 0.1928 0.032 Uiso 1 1 calc R
P1 P 0.32237(6) 0.22643(7) 0.61436(3) 0.02097(16) Uani 1 1 d .
F1 F 0.3187(3) 0.1499(2) 0.54905(10) 0.0796(9) Uani 1 1 d .
F2 F 0.2686(2) 0.10327(18) 0.64907(10) 0.0592(6) Uani 1 1 d .
F3 F 0.1927(2) 0.2783(3) 0.59904(16) 0.1004(10) Uani 1 1 d .
F4 F 0.3238(2) 0.30602(19) 0.67989(9) 0.0635(7) Uani 1 1 d .
F5 F 0.3771(2) 0.35028(18) 0.58030(9) 0.0582(6) Uani 1 1 d .
F6 F 0.4506(2) 0.1755(3) 0.63120(16) 0.0952(9) Uani 1 1 d .

loop_
_atom_site_aniso_label
_atom_site_aniso_U_11
_atom_site_aniso_U_22
_atom_site_aniso_U_33
_atom_site_aniso_U_23
_atom_site_aniso_U_13
_atom_site_aniso_U_12
Ag1 0.01964(11) 0.01464(11) 0.01863(12) 0.00173(8) 0.00441(8) -0.00130(7)
N1 0.0206(11) 0.0179(11) 0.0188(12) 0.0001(9) 0.0000(9) 0.0000(9)
N2 0.0195(11) 0.0147(10) 0.0194(12) 0.0033(9) 0.0018(9) -0.0003(9)
N3 0.0169(10) 0.0154(10) 0.0139(11) 0.0005(8) 0.0013(8) 0.0014(8)
N4 0.0184(11) 0.0164(10) 0.0158(11) -0.0022(9) 0.0027(8) -0.0020(9)
C1 0.0219(14) 0.0267(15) 0.0262(15) 0.0114(12) -0.0019(11) -0.0026(11)
C2 0.0214(14) 0.0289(15) 0.0370(18) 0.0170(13) 0.0100(13) 0.0071(12)
C3 0.0364(17) 0.0223(14) 0.0285(16) 0.0080(12) 0.0163(13) 0.0071(12)
C4 0.0315(15) 0.0251(15) 0.0225(15) -0.0003(12) 0.0069(12) 0.0006(12)
C5 0.0203(13) 0.0252(14) 0.0214(14) 0.0009(12) 0.0021(11) 0.0036(11)
C6 0.0193(13) 0.0216(13) 0.0179(13) 0.0056(11) 0.0012(10) 0.0024(11)
C7 0.0289(15) 0.0231(14) 0.0214(15) 0.0028(11) -0.0070(12) 0.0008(11)
C8 0.0182(12) 0.0138(12) 0.0164(13) -0.0014(10) 0.0018(10) 0.0008(10)
C9 0.0232(14) 0.0213(14) 0.0274(15) 0.0048(12) 0.0095(12) -0.0021(11)
C10 0.0170(13) 0.0229(14) 0.0324(16) 0.0013(12) 0.0041(12) -0.0042(11)
C11 0.0220(13) 0.0172(13) 0.0213(14) 0.0020(11) -0.0028(11) 0.0004(10)
C12 0.0290(14) 0.0166(13) 0.0146(13) -0.0006(10) -0.0010(11) 0.0023(11)
C13 0.0273(14) 0.0172(13) 0.0160(13) -0.0023(10) 0.0020(11) 0.0052(11)
C14 0.0169(12) 0.0150(12) 0.0166(13) 0.0012(10) -0.0003(10) 0.0021(10)
C15 0.0192(13) 0.0209(13) 0.0202(14) 0.0020(11) 0.0027(11) -0.0032(11)
C16 0.0187(13) 0.0153(13) 0.0218(14) 0.0020(11) -0.0003(11) -0.0026(10)
C17 0.0241(14) 0.0215(14) 0.0191(14) -0.0079(11) 0.0024(11) -0.0020(11)
C18 0.0255(14) 0.0202(13) 0.0106(12) -0.0039(10) 0.0019(10) -0.0039(11)
C19 0.0313(15) 0.0195(14) 0.0219(15) -0.0038(11) 0.0052(12) -0.0028(11)
C20 0.0317(16) 0.0261(15) 0.0264(16) -0.0047(12) 0.0041(12) -0.0109(12)
C21 0.0285(15) 0.0362(17) 0.0184(14) -0.0040(12) -0.0003(12) -0.0079(13)
C22 0.0348(16) 0.0282(15) 0.0232(15) 0.0033(12) -0.0032(12) -0.0006(13)
C23 0.0348(16) 0.0200(14) 0.0240(15) 0.0020(12) -0.0031(12) -0.0081(12)
P1 0.0233(4) 0.0190(3) 0.0207(4) -0.0017(3) 0.0023(3) -0.0011(3)
F1 0.169(3) 0.0384(12) 0.0321(11) -0.0146(9) 0.0137(14) -0.0255(14)
F2 0.0938(17) 0.0327(10) 0.0537(13) 0.0005(9) 0.0296(12) -0.0219(11)
F3 0.0413(14) 0.0698(17) 0.186(3) -0.0021(18) -0.0387(16) 0.0140(12)
F4 0.1157(19) 0.0446(12) 0.0319(11) -0.0148(9) 0.0236(12) -0.0268(12)
F5 0.1067(18) 0.0296(10) 0.0413(11) -0.0047(9) 0.0360(12) -0.0219(11)
F6 0.0351(12) 0.0800(18) 0.169(3) 0.0097(18) -0.0117(15) 0.0217(12)

loop_
_atom_type_symbol
_atom_type_description
_atom_type_scat_dispersion_real
_atom_type_scat_dispersion_imag
_atom_type_scat_source
C C 0.0033 0.0016 'International Tables Vol C Tables 4.2.6.8 and 6.1.1.4'
H H 0.0000 0.0000 'International Tables Vol C Tables 4.2.6.8 and 6.1.1.4'
N N 0.0061 0.0033 'International Tables Vol C Tables 4.2.6.8 and 6.1.1.4'
F F 0.0171 0.0103 'International Tables Vol C Tables 4.2.6.8 and 6.1.1.4'
P P 0.1023 0.0942 'International Tables Vol C Tables 4.2.6.8 and 6.1.1.4'
Ag Ag -0.8971 1.1015 'International Tables Vol C Tables 4.2.6.8 and 6.1.1.4'

loop_
_geom_angle_atom_site_label_1
_geom_angle_atom_site_label_2
_geom_angle_atom_site_label_3
_geom_angle
_geom_angle_site_symmetry_1
_geom_angle_site_symmetry_3
C14 Ag1 C8 171.43(9) 3_656 .
C8 N1 C10 111.0(2) . .
C8 N1 C7 124.2(2) . .
C10 N1 C7 124.6(2) . .
C8 N2 C9 111.2(2) . .
C8 N2 C11 124.3(2) . .
C9 N2 C11 124.3(2) . .
C14 N3 C16 111.2(2) . .
C14 N3 C13 124.2(2) . .
C16 N3 C13 124.3(2) . .
C14 N4 C15 111.5(2) . .
C14 N4 C17 123.3(2) . .
C15 N4 C17 125.2(2) . .
C2 C1 C6 120.2(3) . .
C2 C1 H1 119.9 . .
C6 C1 H1 119.9 . .
C3 C2 C1 120.7(3) . .
C3 C2 H2 119.6 . .
C1 C2 H2 119.6 . .
C2 C3 C4 119.6(3) . .
C2 C3 H3 120.2 . .
C4 C3 H3 120.2 . .
C5 C4 C3 120.2(3) . .
C5 C4 H4 119.9 . .
C3 C4 H4 119.9 . .
C4 C5 C6 120.9(3) . .
C4 C5 H5 119.5 . .
C6 C5 H5 119.5 . .
C5 C6 C1 118.4(2) . .
C5 C6 C7 121.7(2) . .
C1 C6 C7 119.9(2) . .
N1 C7 C6 113.5(2) . .
N1 C7 H7A 108.9 . .
C6 C7 H7A 108.9 . .
N1 C7 H7B 108.9 . .
C6 C7 H7B 108.9 . .
H7A C7 H7B 107.7 . .
N2 C8 N1 104.4(2) . .
N2 C8 Ag1 129.74(18) . .
N1 C8 Ag1 125.59(18) . .
C10 C9 N2 107.0(2) . .
C10 C9 H9 126.5 . .
N2 C9 H9 126.5 . .
C9 C10 N1 106.4(2) . .
C9 C10 H10 126.8 . .
N1 C10 H10 126.8 . .
N2 C11 C12 112.9(2) . .
N2 C11 H11A 109.0 . .
C12 C11 H11A 109.0 . .
N2 C11 H11B 109.0 . .
C12 C11 H11B 109.0 . .
H11A C11 H11B 107.8 . .
C11 C12 C13 111.4(2) . .
C11 C12 H12A 109.4 . .
C13 C12 H12A 109.4 . .
C11 C12 H12B 109.4 . .
C13 C12 H12B 109.4 . .
H12A C12 H12B 108.0 . .
N3 C13 C12 111.8(2) . .
N3 C13 H13A 109.3 . .
C12 C13 H13A 109.3 . .
N3 C13 H13B 109.3 . .
C12 C13 H13B 109.3 . .
H13A C13 H13B 107.9 . .
N4 C14 N3 104.1(2) . .
N4 C14 Ag1 127.60(17) . 3_656
N3 C14 Ag1 127.72(17) . 3_656
C16 C15 N4 106.3(2) . .
C16 C15 H15 126.9 . .
N4 C15 H15 126.9 . .
C15 C16 N3 106.9(2) . .
C15 C16 H16 126.6 . .
N3 C16 H16 126.6 . .
N4 C17 C18 112.3(2) . .
N4 C17 H17A 109.1 . .
C18 C17 H17A 109.1 . .
N4 C17 H17B 109.1 . .
C18 C17 H17B 109.1 . .
H17A C17 H17B 107.9 . .
C23 C18 C19 118.9(3) . .
C23 C18 C17 120.5(2) . .
C19 C18 C17 120.6(2) . .
C20 C19 C18 120.3(3) . .
C20 C19 H19 119.8 . .
C18 C19 H19 119.8 . .
C21 C20 C19 120.2(3) . .
C21 C20 H20 119.9 . .
C19 C20 H20 119.9 . .
C20 C21 C22 119.8(3) . .
C20 C21 H21 120.1 . .
C22 C21 H21 120.1 . .
C21 C22 C23 120.0(3) . .
C21 C22 H22 120.0 . .
C23 C22 H22 120.0 . .
C18 C23 C22 120.7(3) . .
C18 C23 H23 119.6 . .
C22 C23 H23 119.6 . .
F6 P1 F1 90.71(17) . .
F6 P1 F3 178.71(18) . .
F1 P1 F3 90.49(17) . .
F6 P1 F4 90.46(16) . .
F1 P1 F4 178.74(15) . .
F3 P1 F4 88.34(16) . .
F6 P1 F2 89.84(14) . .
F1 P1 F2 89.95(11) . .
F3 P1 F2 89.69(15) . .
F4 P1 F2 90.52(11) . .
F6 P1 F5 89.81(14) . .
F1 P1 F5 90.59(11) . .
F3 P1 F5 90.66(14) . .
F4 P1 F5 88.94(10) . .
F2 P1 F5 179.36(13) . .

loop_
_geom_bond_atom_site_label_1
_geom_bond_atom_site_label_2
_geom_bond_distance
_geom_bond_site_symmetry_2
Ag1 C14 2.087(2) 3_656
Ag1 C8 2.092(2) .
N1 C8 1.357(3) .
N1 C10 1.390(3) .
N1 C7 1.467(3) .
N2 C8 1.349(3) .
N2 C9 1.385(3) .
N2 C11 1.469(3) .
N3 C14 1.356(3) .
N3 C16 1.381(3) .
N3 C13 1.471(3) .
N4 C14 1.356(3) .
N4 C15 1.382(3) .
N4 C17 1.472(3) .
C1 C2 1.392(4) .
C1 C6 1.399(4) .
C1 H1 0.9300 .
C2 C3 1.377(4) .
C2 H2 0.9300 .
C3 C4 1.388(4) .
C3 H3 0.9300 .
C4 C5 1.384(4) .
C4 H4 0.9300 .
C5 C6 1.396(4) .
C5 H5 0.9300 .
C6 C7 1.511(4) .
C7 H7A 0.9700 .
C7 H7B 0.9700 .
C9 C10 1.342(4) .
C9 H9 0.9300 .
C10 H10 0.9300 .
C11 C12 1.524(3) .
C11 H11A 0.9700 .
C11 H11B 0.9700 .
C12 C13 1.529(3) .
C12 H12A 0.9700 .
C12 H12B 0.9700 .
C13 H13A 0.9700 .
C13 H13B 0.9700 .
C14 Ag1 2.087(2) 3_656
C15 C16 1.350(4) .
C15 H15 0.9300 .
C16 H16 0.9300 .
C17 C18 1.512(4) .
C17 H17A 0.9700 .
C17 H17B 0.9700 .
C18 C23 1.386(4) .
C18 C19 1.393(4) .
C19 C20 1.391(4) .
C19 H19 0.9300 .
C20 C21 1.382(4) .
C20 H20 0.9300 .
C21 C22 1.382(4) .
C21 H21 0.9300 .
C22 C23 1.389(4) .
C22 H22 0.9300 .
C23 H23 0.9300 .
P1 F6 1.559(2) .
P1 F1 1.571(2) .
P1 F3 1.572(2) .
P1 F4 1.5914(19) .
P1 F2 1.5925(19) .
P1 F5 1.5963(18) .

loop_
_geom_torsion_atom_site_label_1
_geom_torsion_atom_site_label_2
_geom_torsion_atom_site_label_3
_geom_torsion_atom_site_label_4
_geom_torsion
_geom_torsion_site_symmetry_1
_geom_torsion_site_symmetry_4
C6 C1 C2 C3 -0.4(4) . .
C1 C2 C3 C4 1.6(4) . .
C2 C3 C4 C5 -1.1(4) . .
C3 C4 C5 C6 -0.6(4) . .
C4 C5 C6 C1 1.8(4) . .
C4 C5 C6 C7 -176.2(2) . .
C2 C1 C6 C5 -1.3(4) . .
C2 C1 C6 C7 176.7(2) . .
C8 N1 C7 C6 88.5(3) . .
C10 N1 C7 C6 -86.6(3) . .
C5 C6 C7 N1 -42.2(3) . .
C1 C6 C7 N1 139.9(2) . .
C9 N2 C8 N1 0.0(3) . .
C11 N2 C8 N1 175.1(2) . .
C9 N2 C8 Ag1 -174.63(18) . .
C11 N2 C8 Ag1 0.5(4) . .
C10 N1 C8 N2 0.0(3) . .
C7 N1 C8 N2 -175.7(2) . .
C10 N1 C8 Ag1 174.87(18) . .
C7 N1 C8 Ag1 -0.8(3) . .
C14 Ag1 C8 N2 126.9(6) 3_656 .
C14 Ag1 C8 N1 -46.6(7) 3_656 .
C8 N2 C9 C10 0.1(3) . .
C11 N2 C9 C10 -175.0(2) . .
N2 C9 C10 N1 -0.1(3) . .
C8 N1 C10 C9 0.1(3) . .
C7 N1 C10 C9 175.7(2) . .
C8 N2 C11 C12 123.6(3) . .
C9 N2 C11 C12 -61.9(3) . .
N2 C11 C12 C13 178.1(2) . .
C14 N3 C13 C12 96.5(3) . .
C16 N3 C13 C12 -76.7(3) . .
C11 C12 C13 N3 -62.7(3) . .
C15 N4 C14 N3 -0.8(3) . .
C17 N4 C14 N3 -179.4(2) . .
C15 N4 C14 Ag1 170.94(18) . 3_656
C17 N4 C14 Ag1 -7.6(3) . 3_656
C16 N3 C14 N4 0.7(3) . .
C13 N3 C14 N4 -173.3(2) . .
C16 N3 C14 Ag1 -171.07(17) . 3_656
C13 N3 C14 Ag1 14.9(3) . 3_656
C14 N4 C15 C16 0.7(3) . .
C17 N4 C15 C16 179.2(2) . .
N4 C15 C16 N3 -0.2(3) . .
C14 N3 C16 C15 -0.3(3) . .
C13 N3 C16 C15 173.7(2) . .
C14 N4 C17 C18 65.1(3) . .
C15 N4 C17 C18 -113.3(3) . .
N4 C17 C18 C23 54.3(3) . .
N4 C17 C18 C19 -127.1(3) . .
C23 C18 C19 C20 0.3(4) . .
C17 C18 C19 C20 -178.3(2) . .
C18 C19 C20 C21 -1.3(4) . .
C19 C20 C21 C22 1.2(4) . .
C20 C21 C22 C23 -0.1(4) . .
C19 C18 C23 C22 0.8(4) . .
C17 C18 C23 C22 179.4(2) . .
C21 C22 C23 C18 -0.9(4) . .
